data_4038577
loop_
_publ_author_name
'Kang, Zhenghui'
'Shou, Jiayi'
'Xing, Dong'
'Hu, Wenhao'

_publ_section_title
;
 Rh(II)/Ag(I) co-catalyzed three-component reaction via SN1/SN1'-type
 trapping of oxonium ylide with Nicholas intermediate.
;
_journal_name_full 'The Journal of organic chemistry'
_journal_paper_doi 10.1021/acs.joc.0c01162
_journal_year 2020
_chemical_formula_moiety 'C32 H29 Co2 N O8 Si'
_chemical_formula_sum 'C32 H29 Co2 N O8 Si'
_chemical_formula_weight 701.51
_space_group_crystal_system monoclinic
_space_group_IT_number 14
_space_group_name_Hall '-P 2ybc'
_space_group_name_H-M_alt 'P 1 21/c 1'
_atom_sites_solution_hydrogens geom
_atom_sites_solution_primary dual
_audit_creation_date 2018-03-02
_audit_creation_method
;
Olex2 1.2
(compiled 2017.08.10 svn.r3458 for OlexSys, GUI svn.r5381)
;
_cell_angle_alpha 90
_cell_angle_beta 93.217(3)
_cell_angle_gamma 90
_cell_formula_units_Z 4
_cell_length_a 11.2900(4)
_cell_length_b 15.0614(4)
_cell_length_c 19.1778(8)
_cell_measurement_reflns_used 9043
_cell_measurement_temperature 293(2)
_cell_measurement_theta_max 73.5380
_cell_measurement_theta_min 4.5900
_cell_volume 3255.9(2)
_computing_cell_refinement 'CrysAlisPro 1.171.39.32a (Rigaku OD, 2017)'
_computing_data_collection 'CrysAlisPro 1.171.39.32a (Rigaku OD, 2017)'
_computing_data_reduction 'CrysAlisPro 1.171.39.32a (Rigaku OD, 2017)'
_computing_molecular_graphics 'Olex2 (Dolomanov et al., 2009)'
_computing_publication_material 'Olex2 (Dolomanov et al., 2009)'
_computing_structure_refinement 'ShelXL (Sheldrick, 2015)'
_computing_structure_solution 'ShelXT (Sheldrick, 2015)'
_diffrn_ambient_temperature 293(2)
_diffrn_detector 'CCD plate'
_diffrn_measured_fraction_theta_full 0.996
_diffrn_measured_fraction_theta_max 0.996
_diffrn_measurement_details
;
List of Runs (angles in degrees, time in seconds):

  # Type    Start    End  Width  t~exp~   \w     \q     \k     \f   Frames
--------------------------------------------------------------------------
  1  \w    -13.00  20.00   1.00    2.00    --    0.00  82.00 -60.00   33
  2  \w    -59.00  18.00   1.00    2.00    --    0.00 -38.00  90.00   77
  3  \w    -22.00  24.00   1.00    2.00    --    0.00 -19.00-180.00   46
  4  \w    -23.00  81.00   1.00    2.00    --    0.00  57.00  90.00  104
  5  \w     56.00  86.00   1.00    2.00    --    0.00  82.00 -60.00   30
  6  \w    -88.00 -41.00   1.00    2.00    --    0.00 -19.00-180.00   47
  7  \w     10.00 121.00   1.00    8.00    --   95.80 -15.00 150.00  111
  8  \w     78.00 105.00   1.00    8.00    --   95.80 -61.00 -60.00   27
  9  \w      6.00 125.00   1.00    8.00    --   95.80 -77.00 -30.00  119
 10  \w     39.00  65.00   1.00    8.00    --   95.80 -61.00 -60.00   26
 11  \w     97.00 123.00   1.00    8.00    --   95.80 -82.00-180.00   26
 12  \w    146.00 177.00   1.00    8.00    --   95.80  30.00  90.00   31
 13  \w     80.00 109.00   1.00    8.00    --   95.80 -61.00  30.00   29
 14  \w     88.00 127.00   1.00    8.00    --   95.80 -82.00-120.00   39
 15  \w     10.00  94.00   1.00    8.00    --   95.80 -61.00 150.00   84
 16  \w     27.00 128.00   1.00    8.00    --   95.80 -82.00 150.00  101
 17  \w     76.00 179.00   1.00    8.00    --   95.80  30.00 120.00  103
 18  \w     24.00 112.00   1.00    8.00    --   95.80 -30.00-180.00   88
 19  \w    160.00 185.00   1.00    8.00    --   95.80  45.00 120.00   25
 20  \w     82.00 108.00   1.00    8.00    --   95.80 -82.00   0.00   26
 21  \w     95.00 128.00   1.00    8.00    --   95.80 -82.00 120.00   33
 22  \w     16.00  41.00   1.00    8.00    --   95.80 -82.00-180.00   25
 23  \w     33.00 113.00   1.00    8.00    --   95.80 -82.00  60.00   80
 24  \w     76.00 105.00   1.00    8.00    --   95.80  30.00  90.00   29
 25  \w      6.00 116.00   1.00    8.00    --   95.80 -15.00 -30.00  110
 26  \w     79.00 104.00   1.00    8.00    --   95.80 -82.00 -30.00   25
 27  \w     48.00 106.00   1.00    8.00    --   95.80 -82.00 -67.93   58
;
_diffrn_measurement_device 'four-circle diffractometer'
_diffrn_measurement_device_type 'XtaLAB AFC12 (RINC): Kappa dual home/near'
_diffrn_measurement_method '\w scans'
_diffrn_orient_matrix_type 'CrysAlisPro convention (1999,Acta A55,543-557)'
_diffrn_orient_matrix_UB_11 -0.0056346000
_diffrn_orient_matrix_UB_12 0.0117603000
_diffrn_orient_matrix_UB_13 -0.0799218000
_diffrn_orient_matrix_UB_21 -0.0057266000
_diffrn_orient_matrix_UB_22 -0.1015206000
_diffrn_orient_matrix_UB_23 -0.0093679000
_diffrn_orient_matrix_UB_31 -0.1364292000
_diffrn_orient_matrix_UB_32 0.0036978000
_diffrn_orient_matrix_UB_33 -0.0008018000
_diffrn_radiation_monochromator graphite
_diffrn_radiation_probe x-ray
_diffrn_radiation_type CuK\a
_diffrn_radiation_wavelength 1.54184
_diffrn_reflns_av_R_equivalents 0.1245
_diffrn_reflns_av_unetI/netI 0.0695
_diffrn_reflns_Laue_measured_fraction_full 0.996
_diffrn_reflns_Laue_measured_fraction_max 0.996
_diffrn_reflns_limit_h_max 9
_diffrn_reflns_limit_h_min -13
_diffrn_reflns_limit_k_max 17
_diffrn_reflns_limit_k_min -17
_diffrn_reflns_limit_l_max 22
_diffrn_reflns_limit_l_min -22
_diffrn_reflns_number 34877
_diffrn_reflns_point_group_measured_fraction_full 0.996
_diffrn_reflns_point_group_measured_fraction_max 0.996
_diffrn_reflns_theta_full 67.078
_diffrn_reflns_theta_max 67.078
_diffrn_reflns_theta_min 3.734
_diffrn_source 'fine-focus sealed X-ray tube'
_diffrn_source_type 'Enhance (Cu) X-ray Source'
_exptl_absorpt_coefficient_mu 8.756
_exptl_absorpt_correction_T_max 1.00000
_exptl_absorpt_correction_T_min 0.03180
_exptl_absorpt_correction_type multi-scan
_exptl_absorpt_process_details
;
CrysAlisPro 1.171.39.32a (Rigaku Oxford Diffraction, 2017)
Empirical absorption correction using spherical harmonics,
 implemented in SCALE3 ABSPACK scaling algorithm.
;
_exptl_crystal_colour 'clear light colourless'
_exptl_crystal_colour_lustre clear
_exptl_crystal_colour_modifier light
_exptl_crystal_colour_primary colourless
_exptl_crystal_density_diffrn 1.431
_exptl_crystal_description block
_exptl_crystal_F_000 1440
_exptl_crystal_size_max 0.48
_exptl_crystal_size_mid 0.36
_exptl_crystal_size_min 0.32
_refine_diff_density_max 0.795
_refine_diff_density_min -0.443
_refine_diff_density_rms 0.077
_refine_ls_extinction_method none
_refine_ls_goodness_of_fit_ref 1.019
_refine_ls_hydrogen_treatment constr
_refine_ls_matrix_type full
_refine_ls_number_parameters 401
_refine_ls_number_reflns 5802
_refine_ls_number_restraints 0
_refine_ls_restrained_S_all 1.019
_refine_ls_R_factor_all 0.0761
_refine_ls_R_factor_gt 0.0587
_refine_ls_shift/su_max 0.001
_refine_ls_shift/su_mean 0.000
_refine_ls_structure_factor_coef Fsqd
_refine_ls_weighting_details 'w=1/[\s^2^(Fo^2^)+(0.1070P)^2^] where P=(Fo^2^+2Fc^2^)/3'
_refine_ls_weighting_scheme calc
_refine_ls_wR_factor_gt 0.1549
_refine_ls_wR_factor_ref 0.1676
_reflns_Friedel_coverage 0.000
_reflns_number_gt 4411
_reflns_number_total 5802
_reflns_threshold_expression 'I > 2\s(I)'
_cod_data_source_file jo0c01162_si_002.cif
_cod_data_source_block exp_257
_cod_database_code 4038577
_shelx_shelxl_version_number 2016/6
_shelx_space_group_comment
;
The symmetry employed for this shelxl refinement is uniquely defined
by the following loop, which should always be used as a source of
symmetry information in preference to the above space-group names.
They are only intended as comments.
;
_shelx_estimated_absorpt_t_max 0.166
_shelx_estimated_absorpt_t_min 0.102
_reflns_odcompleteness_completeness 99.64
_reflns_odcompleteness_iscentric 1
_reflns_odcompleteness_theta 66.97
_olex2_refinement_description
;
1. Fixed Uiso
 At 1.2 times of:
  All C(H) groups, All C(H,H) groups
 At 1.5 times of:
  All C(H,H,H) groups
2.a Ternary CH refined with riding coordinates:
 C19(H19)
2.b Secondary CH2 refined with riding coordinates:
 C9(H9A,H9B), C20(H20A,H20B), C21(H21A,H21B)
2.c Aromatic/amide H refined with riding coordinates:
 C2(H2), C3(H3), C4(H4), C5(H5), C11(H11), C12(H12), C13(H13), C14(H14),
 C15(H15), C18(H18)
2.d Idealised Me refined as rotating group:
 C16(H16A,H16B,H16C), C24(H24A,H24B,H24C), C25(H25A,H25B,H25C), C26(H26A,H26B,
 H26C)
;
_olex2_submission_special_instructions 'No special instructions were received'
_oxdiff_exptl_absorpt_empirical_details
;
Empirical correction (ABSPACK) includes:
- Absorption correction using spherical harmonics
- Frame scaling
;
_oxdiff_exptl_absorpt_empirical_full_max 26.628
_oxdiff_exptl_absorpt_empirical_full_min 0.390

loop_
_space_group_symop_operation_xyz
'x, y, z'
'-x, y+1/2, -z+1/2'
'-x, -y, -z'
'x, -y-1/2, z-1/2'

loop_
_atom_site_label
_atom_site_type_symbol
_atom_site_fract_x
_atom_site_fract_y
_atom_site_fract_z
_atom_site_U_iso_or_equiv
_atom_site_adp_type
_atom_site_occupancy
_atom_site_site_symmetry_order
_atom_site_calc_flag
_atom_site_refinement_flags_posn
_atom_site_refinement_flags_adp
_atom_site_refinement_flags_occupancy
_atom_site_disorder_assembly
_atom_site_disorder_group
Co1 Co 0.89032(5) 0.82112(4) 0.40630(3) 0.0490(2) Uani 1 1 d . . . . .
Co2 Co 0.80263(5) 0.84283(4) 0.52092(3) 0.0483(2) Uani 1 1 d . . . . .
Si1 Si 0.58476(9) 0.86332(7) 0.38162(6) 0.0517(3) Uani 1 1 d . . . . .
O1 O 0.8733(4) 0.7334(3) 0.2709(2) 0.1012(12) Uani 1 1 d . . . . .
O2 O 1.1208(3) 0.7528(3) 0.4617(2) 0.1001(13) Uani 1 1 d . . . . .
O3 O 0.9318(4) 1.0079(2) 0.3690(2) 0.0952(12) Uani 1 1 d . . . . .
O4 O 0.9910(3) 0.7689(3) 0.6160(2) 0.1066(14) Uani 1 1 d . . . . .
O5 O 0.8216(4) 1.0380(2) 0.5234(2) 0.0986(13) Uani 1 1 d . . . . .
O6 O 0.6077(3) 0.8167(3) 0.6129(2) 0.1008(13) Uani 1 1 d . . . . .
O7 O 0.5912(3) 0.31832(18) 0.47514(18) 0.0704(9) Uani 1 1 d . . . . .
O8 O 0.5024(2) 0.48073(16) 0.39816(13) 0.0473(6) Uani 1 1 d . . . . .
N1 N 0.6916(3) 0.30926(19) 0.37470(19) 0.0527(8) Uani 1 1 d . . . . .
C1 C 0.7230(3) 0.3679(2) 0.3214(2) 0.0475(9) Uani 1 1 d . . . . .
C2 C 0.7816(4) 0.3498(3) 0.2625(3) 0.0665(12) Uani 1 1 d . . . . .
H2 H 0.807543 0.292560 0.253305 0.080 Uiso 1 1 calc R . . . .
C3 C 0.8011(4) 0.4184(4) 0.2173(3) 0.0753(14) Uani 1 1 d . . . . .
H3 H 0.840450 0.407067 0.176944 0.090 Uiso 1 1 calc R . . . .
C4 C 0.7641(4) 0.5028(4) 0.2304(2) 0.0766(14) Uani 1 1 d . . . . .
H4 H 0.778754 0.548206 0.199239 0.092 Uiso 1 1 calc R . . . .
C5 C 0.7047(4) 0.5209(3) 0.2901(2) 0.0595(10) Uani 1 1 d . . . . .
H5 H 0.678908 0.578218 0.298882 0.071 Uiso 1 1 calc R . . . .
C6 C 0.6841(3) 0.4532(2) 0.33623(19) 0.0455(8) Uani 1 1 d . . . . .
C7 C 0.6228(3) 0.4519(2) 0.40365(19) 0.0425(8) Uani 1 1 d . . . . .
C8 C 0.6318(3) 0.3519(2) 0.4242(2) 0.0486(9) Uani 1 1 d . . . . .
C9 C 0.4262(4) 0.4270(3) 0.3541(3) 0.0634(11) Uani 1 1 d . . . . .
H9A H 0.417156 0.369034 0.375258 0.076 Uiso 1 1 calc R . . . .
H9B H 0.460831 0.418718 0.309386 0.076 Uiso 1 1 calc R . . . .
C10 C 0.3070(3) 0.4705(3) 0.3433(2) 0.0523(9) Uani 1 1 d . . . . .
C11 C 0.2947(4) 0.5615(3) 0.3398(3) 0.0713(12) Uani 1 1 d . . . . .
H11 H 0.360553 0.598212 0.346965 0.086 Uiso 1 1 calc R . . . .
C12 C 0.1827(5) 0.5979(4) 0.3253(3) 0.0889(16) Uani 1 1 d . . . . .
H12 H 0.174144 0.659270 0.322613 0.107 Uiso 1 1 calc R . . . .
C13 C 0.0857(5) 0.5453(5) 0.3152(3) 0.0939(18) Uani 1 1 d . . . . .
H13 H 0.011667 0.570690 0.305197 0.113 Uiso 1 1 calc R . . . .
C14 C 0.0965(4) 0.4554(5) 0.3197(3) 0.0893(17) Uani 1 1 d . . . . .
H14 H 0.029902 0.419382 0.313183 0.107 Uiso 1 1 calc R . . . .
C15 C 0.2074(4) 0.4180(3) 0.3340(3) 0.0712(12) Uani 1 1 d . . . . .
H15 H 0.214679 0.356604 0.337415 0.085 Uiso 1 1 calc R . . . .
C16 C 0.7065(4) 0.2134(3) 0.3731(3) 0.0738(14) Uani 1 1 d . . . . .
H16A H 0.659782 0.189233 0.334262 0.111 Uiso 1 1 calc GR . . . .
H16B H 0.680900 0.188238 0.415752 0.111 Uiso 1 1 calc GR . . . .
H16C H 0.788577 0.199359 0.368317 0.111 Uiso 1 1 calc GR . . . .
C17 C 0.7651(3) 0.6491(2) 0.45915(18) 0.0374(7) Uani 1 1 d . . . . .
C18 C 0.6639(3) 0.6050(2) 0.4538(2) 0.0438(8) Uani 1 1 d . . . . .
H18 H 0.590424 0.631801 0.444693 0.053 Uiso 1 1 calc R . . . .
C19 C 0.6807(3) 0.5070(2) 0.46405(19) 0.0428(8) Uani 1 1 d . . . . .
H19 H 0.643758 0.490013 0.507133 0.051 Uiso 1 1 calc R . . . .
C20 C 0.8164(3) 0.4954(2) 0.4759(2) 0.0485(9) Uani 1 1 d . . . . .
H20A H 0.835673 0.467552 0.520760 0.058 Uiso 1 1 calc R . . . .
H20B H 0.847167 0.458613 0.439530 0.058 Uiso 1 1 calc R . . . .
C21 C 0.8694(3) 0.5885(2) 0.4740(2) 0.0532(10) Uani 1 1 d . . . . .
H21A H 0.909996 0.603223 0.518366 0.064 Uiso 1 1 calc R . . . .
H21B H 0.925194 0.593119 0.437472 0.064 Uiso 1 1 calc R . . . .
C22 C 0.7759(3) 0.7448(2) 0.45286(19) 0.0427(8) Uani 1 1 d . . . . .
C23 C 0.7193(3) 0.8179(2) 0.4287(2) 0.0427(8) Uani 1 1 d . . . . .
C24 C 0.6145(5) 0.9757(3) 0.3483(3) 0.0769(14) Uani 1 1 d . . . . .
H24A H 0.643354 1.012854 0.386226 0.115 Uiso 1 1 calc GR . . . .
H24B H 0.542618 1.000347 0.327402 0.115 Uiso 1 1 calc GR . . . .
H24C H 0.673087 0.972227 0.314005 0.115 Uiso 1 1 calc GR . . . .
C25 C 0.4631(5) 0.8704(4) 0.4415(3) 0.0945(18) Uani 1 1 d . . . . .
H25A H 0.440768 0.811738 0.455164 0.142 Uiso 1 1 calc GR . . . .
H25B H 0.396202 0.899468 0.418354 0.142 Uiso 1 1 calc GR . . . .
H25C H 0.489057 0.903824 0.482181 0.142 Uiso 1 1 calc GR . . . .
C26 C 0.5463(5) 0.7857(3) 0.3088(3) 0.0868(16) Uani 1 1 d . . . . .
H26A H 0.610608 0.783133 0.278151 0.130 Uiso 1 1 calc GR . . . .
H26B H 0.475977 0.806218 0.283263 0.130 Uiso 1 1 calc GR . . . .
H26C H 0.532398 0.727617 0.327219 0.130 Uiso 1 1 calc GR . . . .
C27 C 0.8817(4) 0.7693(3) 0.3235(3) 0.0657(11) Uani 1 1 d . . . . .
C28 C 1.0333(4) 0.7792(3) 0.4402(3) 0.0663(12) Uani 1 1 d . . . . .
C29 C 0.9149(4) 0.9357(3) 0.3825(3) 0.0637(11) Uani 1 1 d . . . . .
C30 C 0.9197(4) 0.7992(3) 0.5787(3) 0.0687(12) Uani 1 1 d . . . . .
C31 C 0.8143(4) 0.9623(3) 0.5239(2) 0.0635(11) Uani 1 1 d . . . . .
C32 C 0.6828(4) 0.8264(3) 0.5774(3) 0.0668(12) Uani 1 1 d . . . . .

loop_
_atom_site_aniso_label
_atom_site_aniso_U_11
_atom_site_aniso_U_22
_atom_site_aniso_U_33
_atom_site_aniso_U_23
_atom_site_aniso_U_13
_atom_site_aniso_U_12
Co1 0.0490(4) 0.0368(3) 0.0621(4) 0.0003(3) 0.0106(3) -0.0062(2)
Co2 0.0508(4) 0.0380(3) 0.0560(4) -0.0093(3) 0.0020(3) -0.0087(2)
Si1 0.0515(6) 0.0353(5) 0.0678(7) 0.0107(5) -0.0009(5) 0.0023(4)
O1 0.149(4) 0.081(3) 0.075(2) -0.010(2) 0.017(2) 0.010(2)
O2 0.057(2) 0.099(3) 0.142(4) -0.009(3) -0.012(2) 0.0088(19)
O3 0.118(3) 0.0483(19) 0.121(3) 0.012(2) 0.026(2) -0.0227(19)
O4 0.083(3) 0.136(4) 0.098(3) 0.027(3) -0.027(2) -0.001(2)
O5 0.125(3) 0.0388(18) 0.133(4) -0.0222(19) 0.016(3) -0.0131(18)
O6 0.089(3) 0.118(3) 0.099(3) -0.014(2) 0.039(2) -0.028(2)
O7 0.087(2) 0.0443(16) 0.082(2) 0.0132(15) 0.0279(17) -0.0052(14)
O8 0.0428(13) 0.0402(13) 0.0592(15) -0.0130(12) 0.0049(11) -0.0027(10)
N1 0.0525(18) 0.0294(15) 0.077(2) -0.0093(15) 0.0118(16) -0.0009(13)
C1 0.0378(18) 0.047(2) 0.057(2) -0.0151(18) 0.0014(16) -0.0039(15)
C2 0.052(2) 0.073(3) 0.076(3) -0.030(2) 0.015(2) 0.000(2)
C3 0.065(3) 0.107(4) 0.056(3) -0.019(3) 0.021(2) -0.004(3)
C4 0.069(3) 0.107(4) 0.056(3) 0.022(3) 0.017(2) -0.003(3)
C5 0.063(2) 0.057(2) 0.059(3) 0.007(2) 0.012(2) -0.001(2)
C6 0.0431(19) 0.046(2) 0.048(2) -0.0027(16) 0.0057(16) 0.0025(15)
C7 0.0449(19) 0.0316(17) 0.052(2) -0.0057(15) 0.0083(16) -0.0027(14)
C8 0.048(2) 0.0344(18) 0.064(2) -0.0024(17) 0.0077(18) -0.0061(15)
C9 0.054(2) 0.053(2) 0.082(3) -0.027(2) -0.007(2) -0.0059(19)
C10 0.051(2) 0.055(2) 0.051(2) -0.0026(18) 0.0004(17) 0.0000(18)
C11 0.070(3) 0.058(3) 0.087(3) 0.008(2) 0.009(2) 0.003(2)
C12 0.104(4) 0.064(3) 0.100(4) 0.017(3) 0.009(3) 0.027(3)
C13 0.069(3) 0.126(5) 0.084(4) 0.000(4) -0.010(3) 0.034(4)
C14 0.057(3) 0.116(5) 0.093(4) -0.014(4) -0.012(3) 0.001(3)
C15 0.064(3) 0.064(3) 0.085(3) -0.008(2) -0.007(2) -0.004(2)
C16 0.071(3) 0.031(2) 0.120(4) -0.012(2) 0.009(3) 0.0027(19)
C17 0.0427(18) 0.0263(15) 0.0431(19) -0.0022(13) 0.0015(14) -0.0003(13)
C18 0.0430(18) 0.0284(17) 0.060(2) -0.0061(16) -0.0010(16) 0.0023(14)
C19 0.050(2) 0.0300(17) 0.049(2) -0.0024(15) 0.0040(16) -0.0056(14)
C20 0.051(2) 0.0355(18) 0.057(2) -0.0029(17) -0.0071(17) 0.0059(15)
C21 0.049(2) 0.0372(19) 0.073(3) 0.0001(18) -0.0057(19) 0.0019(16)
C22 0.0396(19) 0.0371(18) 0.052(2) -0.0012(16) 0.0039(15) -0.0039(14)
C23 0.0442(19) 0.0313(17) 0.053(2) 0.0002(15) 0.0057(16) -0.0026(14)
C24 0.091(3) 0.047(2) 0.092(4) 0.021(2) 0.001(3) 0.004(2)
C25 0.074(3) 0.098(4) 0.113(5) 0.045(4) 0.019(3) 0.019(3)
C26 0.095(4) 0.062(3) 0.098(4) 0.008(3) -0.040(3) -0.001(3)
C27 0.078(3) 0.050(2) 0.070(3) 0.000(2) 0.017(2) -0.002(2)
C28 0.058(3) 0.056(3) 0.086(3) -0.001(2) 0.010(2) -0.009(2)
C29 0.063(3) 0.052(3) 0.078(3) 0.000(2) 0.017(2) -0.011(2)
C30 0.065(3) 0.070(3) 0.071(3) -0.003(2) -0.001(2) -0.013(2)
C31 0.065(3) 0.050(3) 0.075(3) -0.019(2) 0.006(2) -0.0112(19)
C32 0.075(3) 0.058(3) 0.067(3) -0.014(2) 0.004(2) -0.016(2)

loop_
_atom_type_symbol
_atom_type_description
_atom_type_scat_dispersion_real
_atom_type_scat_dispersion_imag
_atom_type_scat_source
C C 0.0181 0.0091 'International Tables Vol C Tables 4.2.6.8 and 6.1.1.4'
H H 0.0000 0.0000 'International Tables Vol C Tables 4.2.6.8 and 6.1.1.4'
Co Co -2.3653 3.6143 'International Tables Vol C Tables 4.2.6.8 and 6.1.1.4'
N N 0.0311 0.0180 'International Tables Vol C Tables 4.2.6.8 and 6.1.1.4'
O O 0.0492 0.0322 'International Tables Vol C Tables 4.2.6.8 and 6.1.1.4'
Si Si 0.2541 0.3302 'International Tables Vol C Tables 4.2.6.8 and 6.1.1.4'

loop_
_geom_angle_atom_site_label_1
_geom_angle_atom_site_label_2
_geom_angle_atom_site_label_3
_geom_angle
_geom_angle_site_symmetry_1
_geom_angle_site_symmetry_3
_geom_angle_publ_flag
C22 Co1 Co2 51.26(10) . . ?
C22 Co1 C23 39.42(13) . . ?
C23 Co1 Co2 51.41(11) . . ?
C27 Co1 Co2 148.15(15) . . ?
C27 Co1 C22 98.32(18) . . ?
C27 Co1 C23 100.19(18) . . ?
C27 Co1 C28 99.8(2) . . ?
C27 Co1 C29 101.3(2) . . ?
C28 Co1 Co2 96.84(15) . . ?
C28 Co1 C22 103.02(17) . . ?
C28 Co1 C23 139.65(18) . . ?
C29 Co1 Co2 99.92(15) . . ?
C29 Co1 C22 141.32(17) . . ?
C29 Co1 C23 103.92(17) . . ?
C29 Co1 C28 106.0(2) . . ?
C22 Co2 Co1 51.13(10) . . ?
C22 Co2 C23 39.48(13) . . ?
C23 Co2 Co1 51.74(10) . . ?
C30 Co2 Co1 100.43(16) . . ?
C30 Co2 C22 102.27(19) . . ?
C30 Co2 C23 140.46(19) . . ?
C30 Co2 C31 107.1(2) . . ?
C31 Co2 Co1 97.32(15) . . ?
C31 Co2 C22 140.48(19) . . ?
C31 Co2 C23 104.23(18) . . ?
C32 Co2 Co1 150.06(15) . . ?
C32 Co2 C22 101.66(16) . . ?
C32 Co2 C23 100.09(18) . . ?
C32 Co2 C30 97.5(2) . . ?
C32 Co2 C31 100.0(2) . . ?
C23 Si1 C26 106.6(2) . . ?
C24 Si1 C23 110.3(2) . . ?
C24 Si1 C26 110.9(3) . . ?
C25 Si1 C23 109.7(2) . . ?
C25 Si1 C24 108.6(3) . . ?
C25 Si1 C26 110.8(3) . . ?
C9 O8 C7 114.4(3) . . ?
C1 N1 C16 124.9(4) . . ?
C8 N1 C1 111.4(3) . . ?
C8 N1 C16 123.2(4) . . ?
C2 C1 N1 128.7(4) . . ?
C2 C1 C6 121.7(4) . . ?
C6 C1 N1 109.5(3) . . ?
C1 C2 H2 120.9 . . ?
C1 C2 C3 118.2(4) . . ?
C3 C2 H2 120.9 . . ?
C2 C3 H3 119.3 . . ?
C4 C3 C2 121.5(4) . . ?
C4 C3 H3 119.3 . . ?
C3 C4 H4 119.9 . . ?
C3 C4 C5 120.2(4) . . ?
C5 C4 H4 119.9 . . ?
C4 C5 H5 120.3 . . ?
C6 C5 C4 119.5(4) . . ?
C6 C5 H5 120.3 . . ?
C1 C6 C7 109.3(3) . . ?
C5 C6 C1 119.0(3) . . ?
C5 C6 C7 131.8(3) . . ?
O8 C7 C6 114.6(3) . . ?
O8 C7 C8 111.2(3) . . ?
O8 C7 C19 104.7(3) . . ?
C6 C7 C8 101.7(3) . . ?
C6 C7 C19 116.3(3) . . ?
C19 C7 C8 108.2(3) . . ?
O7 C8 N1 126.2(3) . . ?
O7 C8 C7 125.7(3) . . ?
N1 C8 C7 108.0(3) . . ?
O8 C9 H9A 109.7 . . ?
O8 C9 H9B 109.7 . . ?
O8 C9 C10 109.9(3) . . ?
H9A C9 H9B 108.2 . . ?
C10 C9 H9A 109.7 . . ?
C10 C9 H9B 109.7 . . ?
C11 C10 C9 121.9(4) . . ?
C15 C10 C9 119.1(4) . . ?
C15 C10 C11 119.0(4) . . ?
C10 C11 H11 120.4 . . ?
C10 C11 C12 119.3(5) . . ?
C12 C11 H11 120.4 . . ?
C11 C12 H12 119.5 . . ?
C13 C12 C11 121.0(5) . . ?
C13 C12 H12 119.5 . . ?
C12 C13 H13 119.9 . . ?
C12 C13 C14 120.3(5) . . ?
C14 C13 H13 119.9 . . ?
C13 C14 H14 120.2 . . ?
C13 C14 C15 119.5(5) . . ?
C15 C14 H14 120.2 . . ?
C10 C15 C14 120.9(5) . . ?
C10 C15 H15 119.6 . . ?
C14 C15 H15 119.6 . . ?
N1 C16 H16A 109.5 . . ?
N1 C16 H16B 109.5 . . ?
N1 C16 H16C 109.5 . . ?
H16A C16 H16B 109.5 . . ?
H16A C16 H16C 109.5 . . ?
H16B C16 H16C 109.5 . . ?
C18 C17 C21 112.0(3) . . ?
C18 C17 C22 124.7(3) . . ?
C22 C17 C21 123.3(3) . . ?
C17 C18 H18 123.8 . . ?
C17 C18 C19 112.5(3) . . ?
C19 C18 H18 123.8 . . ?
C7 C19 H19 108.1 . . ?
C7 C19 C20 115.1(3) . . ?
C18 C19 C7 112.8(3) . . ?
C18 C19 H19 108.1 . . ?
C18 C19 C20 104.3(3) . . ?
C20 C19 H19 108.1 . . ?
C19 C20 H20A 110.5 . . ?
C19 C20 H20B 110.5 . . ?
H20A C20 H20B 108.7 . . ?
C21 C20 C19 106.2(3) . . ?
C21 C20 H20A 110.5 . . ?
C21 C20 H20B 110.5 . . ?
C17 C21 C20 105.0(3) . . ?
C17 C21 H21A 110.7 . . ?
C17 C21 H21B 110.7 . . ?
C20 C21 H21A 110.7 . . ?
C20 C21 H21B 110.7 . . ?
H21A C21 H21B 108.8 . . ?
Co1 C22 Co2 77.61(12) . . ?
C17 C22 Co1 132.4(2) . . ?
C17 C22 Co2 134.0(3) . . ?
C23 C22 Co1 71.2(2) . . ?
C23 C22 Co2 70.7(2) . . ?
C23 C22 C17 143.3(3) . . ?
Co2 C23 Co1 76.86(13) . . ?
Si1 C23 Co1 131.4(2) . . ?
Si1 C23 Co2 134.10(19) . . ?
C22 C23 Co1 69.4(2) . . ?
C22 C23 Co2 69.9(2) . . ?
C22 C23 Si1 146.3(3) . . ?
Si1 C24 H24A 109.5 . . ?
Si1 C24 H24B 109.5 . . ?
Si1 C24 H24C 109.5 . . ?
H24A C24 H24B 109.5 . . ?
H24A C24 H24C 109.5 . . ?
H24B C24 H24C 109.5 . . ?
Si1 C25 H25A 109.5 . . ?
Si1 C25 H25B 109.5 . . ?
Si1 C25 H25C 109.5 . . ?
H25A C25 H25B 109.5 . . ?
H25A C25 H25C 109.5 . . ?
H25B C25 H25C 109.5 . . ?
Si1 C26 H26A 109.5 . . ?
Si1 C26 H26B 109.5 . . ?
Si1 C26 H26C 109.5 . . ?
H26A C26 H26B 109.5 . . ?
H26A C26 H26C 109.5 . . ?
H26B C26 H26C 109.5 . . ?
O1 C27 Co1 177.3(4) . . ?
O2 C28 Co1 179.2(5) . . ?
O3 C29 Co1 178.4(5) . . ?
O4 C30 Co2 177.3(5) . . ?
O5 C31 Co2 177.7(4) . . ?
O6 C32 Co2 179.5(4) . . ?

loop_
_geom_bond_atom_site_label_1
_geom_bond_atom_site_label_2
_geom_bond_distance
_geom_bond_site_symmetry_2
_geom_bond_publ_flag
Co1 Co2 2.4827(9) . ?
Co1 C22 1.979(3) . ?
Co1 C23 2.002(3) . ?
Co1 C27 1.768(5) . ?
Co1 C28 1.820(5) . ?
Co1 C29 1.811(4) . ?
Co2 C22 1.983(4) . ?
Co2 C23 1.993(4) . ?
Co2 C30 1.801(6) . ?
Co2 C31 1.806(4) . ?
Co2 C32 1.796(5) . ?
Si1 C23 1.853(4) . ?
Si1 C24 1.846(4) . ?
Si1 C25 1.842(5) . ?
Si1 C26 1.854(5) . ?
O1 C27 1.143(5) . ?
O2 C28 1.121(5) . ?
O3 C29 1.136(5) . ?
O4 C30 1.142(6) . ?
O5 C31 1.143(5) . ?
O6 C32 1.127(5) . ?
O7 C8 1.214(5) . ?
O8 C7 1.425(4) . ?
O8 C9 1.424(4) . ?
N1 C1 1.411(5) . ?
N1 C8 1.357(5) . ?
N1 C16 1.454(5) . ?
C1 C2 1.368(5) . ?
C1 C6 1.393(5) . ?
C2 H2 0.9300 . ?
C2 C3 1.374(7) . ?
C3 H3 0.9300 . ?
C3 C4 1.366(7) . ?
C4 H4 0.9300 . ?
C4 C5 1.384(6) . ?
C5 H5 0.9300 . ?
C5 C6 1.378(5) . ?
C6 C7 1.501(5) . ?
C7 C8 1.558(5) . ?
C7 C19 1.540(5) . ?
C9 H9A 0.9700 . ?
C9 H9B 0.9700 . ?
C9 C10 1.500(6) . ?
C10 C11 1.380(6) . ?
C10 C15 1.378(6) . ?
C11 H11 0.9300 . ?
C11 C12 1.392(7) . ?
C12 H12 0.9300 . ?
C12 C13 1.357(8) . ?
C13 H13 0.9300 . ?
C13 C14 1.361(9) . ?
C14 H14 0.9300 . ?
C14 C15 1.387(7) . ?
C15 H15 0.9300 . ?
C16 H16A 0.9600 . ?
C16 H16B 0.9600 . ?
C16 H16C 0.9600 . ?
C17 C18 1.320(5) . ?
C17 C21 1.503(5) . ?
C17 C22 1.452(4) . ?
C18 H18 0.9300 . ?
C18 C19 1.500(5) . ?
C19 H19 0.9800 . ?
C19 C20 1.547(5) . ?
C20 H20A 0.9700 . ?
C20 H20B 0.9700 . ?
C20 C21 1.527(5) . ?
C21 H21A 0.9700 . ?
C21 H21B 0.9700 . ?
C22 C23 1.343(5) . ?
C24 H24A 0.9600 . ?
C24 H24B 0.9600 . ?
C24 H24C 0.9600 . ?
C25 H25A 0.9600 . ?
C25 H25B 0.9600 . ?
C25 H25C 0.9600 . ?
C26 H26A 0.9600 . ?
C26 H26B 0.9600 . ?
C26 H26C 0.9600 . ?
